data_7055001
loop_
_publ_author_name
'Zaiter, Jamila'
'Achibat, Hanane'
'Amiri, Ouafa'
'Hafid, Abderrafia'
'Khouili, Mostafa'
'Rakib, El Mostapha'
'Neves, Cl\'audia M. B.'
'Neves, Maria Gra\,ca P. M. S.'
'Silva, Artur M. S.'
'Cavaleiro, Jos\'e A. S.'
'Almeida Paz, Filipe A.'
'Faustino, Maria Amparo F.'

_publ_section_title
;
 An easy synthetic access to new pyrazole spiro derivatives from
 3-amino-1-phenyl-2-pyrazolin-5-one
;
_journal_issue 9
_journal_name_full 'New J. Chem.'
_journal_page_first 6738
_journal_paper_doi 10.1039/C5NJ01306B
_journal_volume 39
_journal_year 2015
_chemical_formula_moiety '2(C32 H26 N6 O2), 3.5(C H Cl3), 0.5(C3 H6 O)'
_chemical_formula_sum 'C69 H58.5 Cl10.5 N12 O4.5'
_chemical_formula_weight 1500.00
_space_group_crystal_system triclinic
_space_group_IT_number 2
_space_group_name_Hall '-P 1'
_space_group_name_H-M_alt 'P -1'
_symmetry_space_group_name_Hall '-P 1'
_symmetry_space_group_name_H-M 'P -1'
_atom_sites_solution_hydrogens mixed
_audit_creation_date '7 July 2015'
_audit_creation_method 'SHELXL-2014/6, manual editing plus enCIFer'
_audit_update_record
;
2015-07-07 deposited with the CCDC.
2015-07-15 downloaded from the CCDC.
;
_cell_angle_alpha 78.971(4)
_cell_angle_beta 85.227(5)
_cell_angle_gamma 81.247(4)
_cell_formula_units_Z 2
_cell_length_a 11.4963(12)
_cell_length_b 16.0196(17)
_cell_length_c 20.763(2)
_cell_measurement_reflns_used 9823
_cell_measurement_temperature 150(2)
_cell_measurement_theta_max 29.26
_cell_measurement_theta_min 2.36
_cell_volume 3703.7(7)
_computing_cell_refinement 'SAINT V8.27B (Bruker AXS Inc., 2012)'
_computing_data_collection 'APEX2 2012.4 (Bruker AXS Inc., 2012)'
_computing_data_reduction 'SAINT V8.27B (Bruker AXS Inc., 2012)'
_computing_molecular_graphics 'DIAMOND (Brandenburg, 2009)'
_computing_publication_material 'SHELXTL (Sheldrick, 2014)'
_computing_structure_refinement 'SHELXL-2014/6 (Sheldrick, 2014)'
_computing_structure_solution 'SHELXS (Sheldrick, 2014)'
_diffrn_ambient_temperature 150(2)
_diffrn_detector_area_resol_mean 10.4167
_diffrn_measured_fraction_theta_full 0.995
_diffrn_measured_fraction_theta_max 0.995
_diffrn_measurement_device_type 'Bruker D8 QUEST '
_diffrn_measurement_method '\w / \f scans'
_diffrn_radiation_monochromator 'Multi-layer X-ray mirror'
_diffrn_radiation_source 'Sealed tube'
_diffrn_radiation_type MoK\a
_diffrn_radiation_wavelength 0.71073
_diffrn_reflns_av_R_equivalents 0.0689
_diffrn_reflns_av_unetI/netI 0.0490
_diffrn_reflns_Laue_measured_fraction_full 0.995
_diffrn_reflns_Laue_measured_fraction_max 0.995
_diffrn_reflns_limit_h_max 13
_diffrn_reflns_limit_h_min -13
_diffrn_reflns_limit_k_max 19
_diffrn_reflns_limit_k_min -19
_diffrn_reflns_limit_l_max 25
_diffrn_reflns_limit_l_min -25
_diffrn_reflns_number 78963
_diffrn_reflns_point_group_measured_fraction_full 0.995
_diffrn_reflns_point_group_measured_fraction_max 0.995
_diffrn_reflns_theta_full 25.242
_diffrn_reflns_theta_max 25.349
_diffrn_reflns_theta_min 3.572
_diffrn_standards_number 0
_exptl_absorpt_coefficient_mu 0.450
_exptl_absorpt_correction_type multi-scan
_exptl_absorpt_process_details
; 
 SADABS V2012/1 (Bruker AXS Inc.) 
;
_exptl_crystal_colour Colourless
_exptl_crystal_density_diffrn 1.345
_exptl_crystal_description Plate
_exptl_crystal_F_000 1542
_exptl_crystal_size_max 0.120
_exptl_crystal_size_mid 0.070
_exptl_crystal_size_min 0.020
_exptl_transmission_factor_max 0.7458
_exptl_transmission_factor_min 0.6836
_refine_diff_density_max 0.968
_refine_diff_density_min -0.690
_refine_diff_density_rms 0.068
_refine_ls_extinction_method none
_refine_ls_goodness_of_fit_ref 1.025
_refine_ls_hydrogen_treatment mixed
_refine_ls_matrix_type full
_refine_ls_number_parameters 1128
_refine_ls_number_reflns 13499
_refine_ls_number_restraints 998
_refine_ls_restrained_S_all 1.041
_refine_ls_R_factor_all 0.1132
_refine_ls_R_factor_gt 0.0812
_refine_ls_shift/su_max 0.000
_refine_ls_shift/su_mean 0.000
_refine_ls_structure_factor_coef Fsqd
_refine_ls_weighting_details 'w=1/[\s^2^(Fo^2^)+(0.1127P)^2^+5.2229P] where P=(Fo^2^+2Fc^2^)/3'
_refine_ls_weighting_scheme calc
_refine_ls_wR_factor_gt 0.2063
_refine_ls_wR_factor_ref 0.2254
_reflns_Friedel_coverage 0.000
_reflns_number_gt 9582
_reflns_number_total 13499
_reflns_threshold_expression 'I > 2\s(I)'
_cod_data_source_file c5nj01306b2.cif
_cod_data_source_block 5
_cod_depositor_comments
;
The following automatic conversions were performed:

'_space_group_crystal_system' value 'Triclinic' changed to
'triclinic' according to
/usr/data/users/saulius/crontab/automatic-downloads/rss-feeds/RSC/lib/dictionaries/cif_core.dic
dictionary named 'cif_core.dic' version 2.4.2 from 2011-04-26.

'_exptl_absorpt_correction_type' value 'Multi-scan' changed to
'multi-scan' according to
/usr/data/users/saulius/crontab/automatic-downloads/rss-feeds/RSC/lib/dictionaries/cif_core.dic
dictionary named 'cif_core.dic' version 2.4.2 from 2011-04-26.

Automatic conversion script
Id: cif_fix_values 3271 2015-04-21 07:52:19Z andrius 

 Adding full bibliography for 7055001.cif.
;
_cod_original_formula_sum 'C69 H58.50 Cl10.50 N12 O4.50'
_cod_database_code 7055001
_shelx_space_group_comment
;
The symmetry employed for this shelxl refinement is uniquely defined
by the following loop, which should always be used as a source of
symmetry information in preference to the above space-group names.
They are only intended as comments.
;
_shelx_estimated_absorpt_t_min 0.948
_shelx_estimated_absorpt_t_max 0.991
_shelxl_version_number 2014/6

loop_
_space_group_symop_operation_xyz
'x, y, z'
'-x, -y, -z'

loop_
_atom_site_label
_atom_site_type_symbol
_atom_site_fract_x
_atom_site_fract_y
_atom_site_fract_z
_atom_site_U_iso_or_equiv
_atom_site_adp_type
_atom_site_occupancy
_atom_site_site_symmetry_order
_atom_site_calc_flag
_atom_site_refinement_flags_posn
_atom_site_refinement_flags_adp
_atom_site_refinement_flags_occupancy
_atom_site_disorder_assembly
_atom_site_disorder_group
C1S C 0.1636(4) 0.3540(3) 0.2100(2) 0.0624(13) Uani 0.6425 1 d D U P A 1
H1S H 0.2068 0.3035 0.2389 0.075 Uiso 0.6425 1 calc R U P A 1
Cl1S Cl 0.1100(4) 0.4311(3) 0.2575(3) 0.1064(14) Uani 0.6425 1 d D U P A 1
Cl2S Cl 0.2637(3) 0.3974(2) 0.14989(19) 0.1104(11) Uani 0.6425 1 d D U P A 1
Cl3S Cl 0.0518(4) 0.3208(3) 0.1790(3) 0.1262(19) Uani 0.6425 1 d D U P A 1
C5S C 0.1636(4) 0.3540(3) 0.2100(2) 0.0624(13) Uani 0.26 1 d D U P B 2
H5S H 0.2073 0.3031 0.2382 0.075 Uiso 0.26 1 calc R U P B 2
Cl13 Cl 0.2110(11) 0.3548(7) 0.1298(3) 0.149(4) Uani 0.26 1 d D U P B 2
Cl14 Cl 0.0182(8) 0.3354(7) 0.2049(5) 0.129(4) Uani 0.26 1 d D U P B 2
Cl15 Cl 0.1635(12) 0.4399(6) 0.2429(6) 0.130(4) Uani 0.26 1 d D U P B 2
C2S C 0.7012(5) 0.3716(3) 0.2058(3) 0.0931(18) Uani 1 1 d D U . C 3
H2S H 0.7557 0.3219 0.1929 0.112 Uiso 1 1 calc R U . C 3
Cl4S Cl 0.7116(2) 0.37042(15) 0.28908(10) 0.1250(7) Uani 1 1 d D U . C 3
Cl5S Cl 0.7387(3) 0.46497(13) 0.15900(13) 0.1611(12) Uani 1 1 d D U . C 3
Cl6S Cl 0.5544(2) 0.35852(14) 0.19481(12) 0.1343(8) Uani 1 1 d D U . C 3
C3S C 0.6000(6) 0.3313(4) 0.4796(3) 0.0573(18) Uani 0.6 1 d D U P D 4
H3S H 0.5216 0.3581 0.4625 0.069 Uiso 0.6 1 calc R U P D 4
Cl7S Cl 0.7030(3) 0.40076(16) 0.44732(14) 0.0895(8) Uani 0.6 1 d D U P D 4
Cl8S Cl 0.5878(5) 0.3193(4) 0.56453(14) 0.1586(18) Uani 0.6 1 d D U P D 4
Cl9S Cl 0.63942(18) 0.23457(14) 0.45173(16) 0.0838(8) Uani 0.6 1 d D U P D 4
C4S C 0.8253(6) 0.7198(3) 0.0522(2) 0.0468(14) Uani 0.667 1 d D U P E 5
H4S H 0.9106 0.6950 0.0518 0.056 Uiso 0.667 1 calc R U P E 5
Cl10 Cl 0.80704(15) 0.81069(11) -0.01005(8) 0.0522(4) Uani 0.667 1 d D U P E 5
Cl11 Cl 0.7845(2) 0.74796(13) 0.12887(8) 0.0741(6) Uani 0.667 1 d D U P E 5
Cl12 Cl 0.7436(2) 0.64232(13) 0.03793(11) 0.0807(6) Uani 0.667 1 d D U P E 5
O1 O 0.5474(2) -0.13607(17) 0.24979(13) 0.0402(6) Uani 1 1 d . U . . .
O2 O 0.3261(2) 0.21592(17) 0.29253(12) 0.0415(6) Uani 1 1 d . U . . .
O3 O 1.03752(19) -0.13490(16) 0.32984(11) 0.0337(6) Uani 1 1 d . U . . .
O4 O 0.8373(2) 0.20377(17) 0.16720(13) 0.0422(6) Uani 1 1 d . U . . .
N1 N 0.3705(2) -0.18546(19) 0.28770(15) 0.0327(7) Uani 1 1 d . U . . .
N2 N 0.2714(2) -0.15868(19) 0.32629(15) 0.0319(6) Uani 1 1 d D U . . .
H1 H 0.199(2) -0.165(3) 0.3102(19) 0.048 Uiso 1 1 d D U . . .
N3 N 0.1989(2) -0.03059(19) 0.36607(14) 0.0315(6) Uani 1 1 d D U . . .
H3 H 0.1239(18) -0.048(3) 0.366(2) 0.047 Uiso 1 1 d D U . . .
N4 N 0.3565(3) 0.19272(19) 0.40357(14) 0.0332(6) Uani 1 1 d . U . . .
N5 N 0.3738(2) 0.12216(19) 0.45676(13) 0.0316(6) Uani 1 1 d . U . . .
N6 N 0.3790(2) -0.02507(19) 0.46956(14) 0.0305(6) Uani 1 1 d D U . . .
H6B H 0.389(3) -0.0742(13) 0.4507(13) 0.030(9) Uiso 1 1 d D . . . .
H6C H 0.399(3) -0.036(2) 0.5135(8) 0.048(12) Uiso 1 1 d D . . . .
N7 N 0.8764(2) -0.19628(19) 0.31038(13) 0.0294(6) Uani 1 1 d . U . . .
N8 N 0.7895(2) -0.17611(19) 0.26379(13) 0.0299(6) Uani 1 1 d D U . . .
H8 H 0.7127(14) -0.184(2) 0.2809(16) 0.030(9) Uiso 1 1 d D . . . .
N9 N 0.7253(2) -0.05146(19) 0.18587(13) 0.0297(6) Uani 1 1 d D U . . .
H9 H 0.6475(15) -0.064(3) 0.1929(19) 0.045 Uiso 1 1 d D U . . .
N10 N 0.8941(5) 0.1639(5) 0.0646(3) 0.0293(13) Uani 0.7 1 d . U P F 6
N11 N 0.9250(5) 0.0863(6) 0.0397(4) 0.0303(15) Uani 0.7 1 d . U P F 6
C59 C 0.8744(13) 0.2358(7) 0.0167(5) 0.042(3) Uani 0.4 1 d G U P F 6
C60 C 0.8801(11) 0.3156(8) 0.0324(4) 0.044(3) Uani 0.4 1 d G U P F 6
H60 H 0.8905 0.3202 0.0764 0.053 Uiso 0.4 1 calc R U P F 6
C61 C 0.8706(10) 0.3886(6) -0.0164(5) 0.058(3) Uani 0.4 1 d G U P F 6
H61 H 0.8745 0.4432 -0.0056 0.069 Uiso 0.4 1 calc R U P F 6
C62 C 0.8554(11) 0.3819(6) -0.0808(5) 0.069(4) Uani 0.4 1 d G U P F 6
H62 H 0.8489 0.4318 -0.1141 0.083 Uiso 0.4 1 calc R U P F 6
C63 C 0.8497(12) 0.3021(7) -0.0965(4) 0.065(4) Uani 0.4 1 d G U P F 6
H63 H 0.8393 0.2975 -0.1405 0.078 Uiso 0.4 1 calc R U P F 6
C64 C 0.8592(13) 0.2291(6) -0.0478(6) 0.050(3) Uani 0.4 1 d G U P F 6
H64 H 0.8553 0.1746 -0.0585 0.060 Uiso 0.4 1 calc R U P F 6
C700 C 0.8944(15) 0.2462(7) 0.0210(6) 0.027(4) Uani 0.3 1 d G U P G 8
C701 C 0.8779(14) 0.2504(7) -0.0451(7) 0.038(4) Uani 0.3 1 d G U P G 8
H701 H 0.8681 0.2001 -0.0608 0.046 Uiso 0.3 1 calc R U P G 8
C702 C 0.8757(13) 0.3283(8) -0.0884(5) 0.049(4) Uani 0.3 1 d G U P G 8
H702 H 0.8644 0.3312 -0.1337 0.058 Uiso 0.3 1 calc R U P G 8
C703 C 0.8900(12) 0.4020(6) -0.0656(6) 0.053(4) Uani 0.3 1 d G U P G 8
H703 H 0.8885 0.4553 -0.0952 0.064 Uiso 0.3 1 calc R U P G 8
C704 C 0.9065(12) 0.3978(7) 0.0006(6) 0.048(4) Uani 0.3 1 d G U P G 8
H704 H 0.9163 0.4481 0.0162 0.058 Uiso 0.3 1 calc R U P G 8
C705 C 0.9087(14) 0.3198(9) 0.0439(5) 0.042(5) Uani 0.3 1 d G U P G 8
H705 H 0.9200 0.3169 0.0891 0.050 Uiso 0.3 1 calc R U P G 8
N10' N 0.9356(12) 0.1611(11) 0.0784(8) 0.029(3) Uani 0.3 1 d . U P F 7
N11' N 0.9641(14) 0.0857(14) 0.0505(9) 0.029(3) Uani 0.3 1 d . U P F 7
C59' C 0.9779(8) 0.2381(6) 0.0459(5) 0.039(3) Uani 0.3 1 d G U P F 7
C60' C 0.9128(8) 0.3183(7) 0.0475(6) 0.058(6) Uani 0.3 1 d G U P F 7
H60' H 0.8366 0.3226 0.0692 0.069 Uiso 0.3 1 calc R U P F 7
C61' C 0.9592(12) 0.3922(5) 0.0174(7) 0.074(5) Uani 0.3 1 d G U P F 7
H61' H 0.9147 0.4471 0.0185 0.088 Uiso 0.3 1 calc R U P F 7
C62' C 1.0706(12) 0.3859(6) -0.0144(7) 0.094(5) Uani 0.3 1 d G U P F 7
H62' H 1.1023 0.4365 -0.0350 0.112 Uiso 0.3 1 calc R U P F 7
C63' C 1.1357(9) 0.3057(7) -0.0160(7) 0.085(5) Uani 0.3 1 d G U P F 7
H63' H 1.2119 0.3014 -0.0377 0.102 Uiso 0.3 1 calc R U P F 7
C64' C 1.0893(8) 0.2318(6) 0.0142(5) 0.057(3) Uani 0.3 1 d G U P F 7
H64' H 1.1338 0.1769 0.0131 0.068 Uiso 0.3 1 calc R U P F 7
N12 N 0.9328(3) -0.05783(19) 0.08207(13) 0.0317(6) Uani 1 1 d D U . . .
H12B H 0.975(3) -0.074(2) 0.0448(10) 0.041(10) Uiso 1 1 d D . . . .
H12C H 0.918(3) -0.1053(15) 0.1139(12) 0.048(11) Uiso 1 1 d D . . . .
C1 C 0.4490(3) -0.1259(2) 0.28034(17) 0.0314(7) Uani 1 1 d . U . . .
C2 C 0.3948(3) -0.0588(2) 0.31353(16) 0.0279(7) Uani 1 1 d . U . . .
C3 C 0.2862(3) -0.0802(2) 0.33627(16) 0.0278(7) Uani 1 1 d . U . . .
C4 C 0.2095(3) 0.0606(2) 0.35128(16) 0.0300(7) Uani 1 1 d . U . . .
H4 H 0.1943 0.0818 0.3038 0.036 Uiso 1 1 calc R U . . .
C5 C 0.3394(3) 0.0733(2) 0.36143(15) 0.0258(7) Uani 1 1 d . U . . .
C6 C 0.4304(3) 0.0268(2) 0.31514(15) 0.0268(7) Uani 1 1 d . U . . .
H6 H 0.4230 0.0615 0.2698 0.032 Uiso 1 1 calc R U . . .
C7 C 0.3407(3) 0.1693(2) 0.34634(16) 0.0301(7) Uani 1 1 d . U . . .
C8 C 0.3662(3) 0.0545(2) 0.43290(15) 0.0266(7) Uani 1 1 d . U . . .
C9 C 0.3753(3) -0.2628(2) 0.26438(19) 0.0363(8) Uani 1 1 d . U . . .
C10 C 0.2880(4) -0.3139(3) 0.2842(2) 0.0461(9) Uani 1 1 d . U . . .
H10 H 0.2260 -0.2978 0.3145 0.055 Uiso 1 1 calc R U . . .
C11 C 0.2912(5) -0.3882(3) 0.2600(3) 0.0632(13) Uani 1 1 d . U . . .
H11A H 0.2305 -0.4230 0.2738 0.076 Uiso 1 1 calc R U . . .
C12 C 0.3784(5) -0.4132(3) 0.2171(3) 0.0753(15) Uani 1 1 d . U . . .
H12 H 0.3799 -0.4653 0.2013 0.090 Uiso 1 1 calc R U . . .
C13 C 0.4656(5) -0.3616(3) 0.1966(3) 0.0734(15) Uani 1 1 d . U . . .
H13 H 0.5271 -0.3785 0.1663 0.088 Uiso 1 1 calc R U . . .
C14 C 0.4652(4) -0.2859(3) 0.2193(2) 0.0569(12) Uani 1 1 d . U . . .
H14 H 0.5249 -0.2505 0.2045 0.068 Uiso 1 1 calc R U . . .
C15 C 0.1169(3) 0.1102(2) 0.39138(17) 0.0329(8) Uani 1 1 d . U . . .
C16 C 0.0951(3) 0.0813(3) 0.45826(18) 0.0374(8) Uani 1 1 d . U . . .
H16 H 0.1370 0.0288 0.4794 0.045 Uiso 1 1 calc R U . . .
C17 C 0.0124(3) 0.1287(3) 0.4941(2) 0.0479(10) Uani 1 1 d . U . . .
H17 H -0.0015 0.1090 0.5398 0.057 Uiso 1 1 calc R U . . .
C18 C -0.0491(4) 0.2036(3) 0.4639(2) 0.0597(12) Uani 1 1 d . U . . .
H18 H -0.1056 0.2362 0.4887 0.072 Uiso 1 1 calc R U . . .
C19 C -0.0294(4) 0.2321(3) 0.3973(3) 0.0631(13) Uani 1 1 d . U . . .
H19 H -0.0727 0.2841 0.3763 0.076 Uiso 1 1 calc R U . . .
C20 C 0.0532(3) 0.1852(3) 0.3612(2) 0.0493(10) Uani 1 1 d . U . . .
H20 H 0.0659 0.2047 0.3154 0.059 Uiso 1 1 calc R U . . .
C21 C 0.3413(3) 0.2775(3) 0.4171(2) 0.0425(9) Uani 1 1 d . U . . .
C22 C 0.2888(5) 0.2939(3) 0.4756(3) 0.0700(14) Uani 1 1 d . U . . .
H22 H 0.2637 0.2488 0.5079 0.084 Uiso 1 1 calc R U . . .
C23 C 0.2726(5) 0.3778(4) 0.4870(4) 0.0908(18) Uani 1 1 d . U . . .
H23 H 0.2354 0.3901 0.5274 0.109 Uiso 1 1 calc R U . . .
C24 C 0.3092(6) 0.4419(4) 0.4416(4) 0.0885(17) Uani 1 1 d . U . . .
H24 H 0.2980 0.4987 0.4503 0.106 Uiso 1 1 calc R U . . .
C25 C 0.3619(7) 0.4257(4) 0.3834(4) 0.0954(19) Uani 1 1 d . U . . .
H25 H 0.3874 0.4712 0.3516 0.115 Uiso 1 1 calc R U . . .
C26 C 0.3785(6) 0.3429(3) 0.3706(3) 0.0740(15) Uani 1 1 d . U . . .
H26 H 0.4152 0.3314 0.3299 0.089 Uiso 1 1 calc R U . . .
C27 C 0.5554(3) 0.0274(2) 0.33447(15) 0.0274(7) Uani 1 1 d . U . . .
C28 C 0.6046(3) 0.1037(2) 0.31889(16) 0.0318(8) Uani 1 1 d . U . . .
H28 H 0.5615 0.1534 0.2945 0.038 Uiso 1 1 calc R U . . .
C29 C 0.7153(3) 0.1080(3) 0.33841(18) 0.0377(8) Uani 1 1 d . U . . .
H29 H 0.7477 0.1604 0.3274 0.045 Uiso 1 1 calc R U . . .
C30 C 0.7788(3) 0.0364(3) 0.37376(18) 0.0381(9) Uani 1 1 d . U . . .
H30 H 0.8544 0.0396 0.3877 0.046 Uiso 1 1 calc R U . . .
C31 C 0.7322(3) -0.0403(3) 0.38903(17) 0.0351(8) Uani 1 1 d . U . . .
H31 H 0.7762 -0.0900 0.4129 0.042 Uiso 1 1 calc R U . . .
C32 C 0.6211(3) -0.0444(2) 0.36938(16) 0.0296(7) Uani 1 1 d . U . . .
H32 H 0.5895 -0.0972 0.3800 0.035 Uiso 1 1 calc R U . . .
C33 C 0.9499(3) -0.1317(2) 0.29744(16) 0.0284(7) Uani 1 1 d . U . . .
C34 C 0.9032(3) -0.0692(2) 0.24444(15) 0.0260(7) Uani 1 1 d . U . . .
C35 C 0.8030(3) -0.0958(2) 0.22955(15) 0.0265(7) Uani 1 1 d . U . . .
C36 C 0.7326(3) 0.0406(2) 0.16861(15) 0.0283(7) Uani 1 1 d . U . . .
H36 H 0.7040 0.0669 0.2080 0.034 Uiso 1 1 calc R U . . .
C37 C 0.8650(3) 0.0538(2) 0.15238(16) 0.0282(7) Uani 1 1 d . U . . .
C38 C 0.9407(3) 0.0156(2) 0.21279(15) 0.0278(7) Uani 1 1 d . U . . .
H38 H 0.9206 0.0550 0.2453 0.033 Uiso 1 1 calc R U . . .
C39 C 0.9136(3) 0.0242(2) 0.08956(16) 0.0291(7) Uani 1 1 d . U . . .
C40 C 0.8663(3) 0.1498(2) 0.13220(18) 0.0341(8) Uani 1 1 d . U . . .
C41 C 0.9111(3) -0.2834(2) 0.33723(17) 0.0342(8) Uani 1 1 d . U . . .
C42 C 0.8749(4) -0.3480(3) 0.3109(2) 0.0551(11) Uani 1 1 d . U . . .
H42 H 0.8267 -0.3337 0.2742 0.066 Uiso 1 1 calc R U . . .
C43 C 0.9093(6) -0.4332(3) 0.3381(3) 0.0772(15) Uani 1 1 d . U . . .
H43 H 0.8824 -0.4773 0.3209 0.093 Uiso 1 1 calc R U . . .
C44 C 0.9819(5) -0.4546(3) 0.3898(3) 0.0720(14) Uani 1 1 d . U . . .
H44 H 1.0075 -0.5132 0.4074 0.086 Uiso 1 1 calc R U . . .
C45 C 1.0168(4) -0.3908(3) 0.4158(3) 0.0619(12) Uani 1 1 d . U . . .
H45 H 1.0668 -0.4054 0.4517 0.074 Uiso 1 1 calc R U . . .
C46 C 0.9805(3) -0.3057(3) 0.3906(2) 0.0446(9) Uani 1 1 d . U . . .
H46 H 1.0034 -0.2621 0.4101 0.054 Uiso 1 1 calc R U . . .
C47 C 0.6531(3) 0.0825(2) 0.11358(17) 0.0329(8) Uani 1 1 d . U . . .
C48 C 0.6474(3) 0.0454(3) 0.05899(17) 0.0390(8) Uani 1 1 d . U . . .
H48 H 0.6920 -0.0090 0.0562 0.047 Uiso 1 1 calc R U . . .
C49 C 0.5765(4) 0.0875(3) 0.0084(2) 0.0538(11) Uani 1 1 d . U . . .
H49 H 0.5743 0.0626 -0.0294 0.065 Uiso 1 1 calc R U . . .
C50 C 0.5097(5) 0.1648(3) 0.0128(3) 0.0666(13) Uani 1 1 d . U . . .
H50 H 0.4615 0.1934 -0.0220 0.080 Uiso 1 1 calc R U . . .
C51 C 0.5122(5) 0.2013(3) 0.0676(3) 0.0696(14) Uani 1 1 d . U . . .
H51 H 0.4647 0.2544 0.0709 0.084 Uiso 1 1 calc R U . . .
C52 C 0.5840(4) 0.1601(3) 0.1178(2) 0.0499(10) Uani 1 1 d . U . . .
H52 H 0.5859 0.1855 0.1554 0.060 Uiso 1 1 calc R U . . .
C53 C 1.0716(3) 0.0143(2) 0.19313(15) 0.0296(7) Uani 1 1 d . U . . .
C54 C 1.1432(3) -0.0590(3) 0.17944(17) 0.0349(8) Uani 1 1 d . U . . .
H54 H 1.1116 -0.1115 0.1849 0.042 Uiso 1 1 calc R U . . .
C55 C 1.2604(3) -0.0565(3) 0.15783(18) 0.0423(9) Uani 1 1 d . U . . .
H55 H 1.3084 -0.1070 0.1484 0.051 Uiso 1 1 calc R U . . .
C56 C 1.3072(3) 0.0196(3) 0.15004(18) 0.0460(10) Uani 1 1 d . U . . .
H56 H 1.3873 0.0214 0.1351 0.055 Uiso 1 1 calc R U . . .
C57 C 1.2382(3) 0.0926(3) 0.16389(17) 0.0417(9) Uani 1 1 d . U . . .
H57 H 1.2705 0.1448 0.1587 0.050 Uiso 1 1 calc R U . . .
C58 C 1.1207(3) 0.0898(3) 0.18550(16) 0.0346(8) Uani 1 1 d . U . . .
H58 H 1.0735 0.1404 0.1952 0.042 Uiso 1 1 calc R U . . .
C600 C 0.5399(11) 0.2700(10) 0.5578(7) 0.045(3) Uani 0.25 1 d D U P H 9
H60A H 0.6154 0.2552 0.5788 0.067 Uiso 0.25 1 calc R U P H 9
H60B H 0.5474 0.3138 0.5183 0.067 Uiso 0.25 1 calc R U P H 9
H60C H 0.5179 0.2186 0.5456 0.067 Uiso 0.25 1 calc R U P H 9
C601 C 0.4473(10) 0.3038(7) 0.6045(6) 0.040(3) Uani 0.25 1 d D U P H 9
C602 C 0.440(2) 0.3930(9) 0.6187(11) 0.073(5) Uani 0.25 1 d D U P H 9
H60D H 0.4267 0.4348 0.5779 0.109 Uiso 0.25 1 calc R U P H 9
H60E H 0.5133 0.3994 0.6366 0.109 Uiso 0.25 1 calc R U P H 9
H60F H 0.3738 0.4029 0.6507 0.109 Uiso 0.25 1 calc R U P H 9
O600 O 0.3819(9) 0.2540(6) 0.6347(5) 0.044(3) Uani 0.25 1 d D U P H 9
O301 O 0.0035(12) 0.7714(8) 0.1634(6) 0.066(4) Uani 0.25 1 d D U P I 10
C350 C 0.0846(12) 0.7213(8) 0.1431(7) 0.047(3) Uani 0.25 1 d D U P I 10
C351 C 0.078(2) 0.6269(9) 0.1590(12) 0.076(6) Uani 0.25 1 d D U P I 10
H35A H 0.0498 0.6087 0.1213 0.114 Uiso 0.25 1 calc R U P I 10
H35B H 0.0230 0.6147 0.1973 0.114 Uiso 0.25 1 calc R U P I 10
H35C H 0.1562 0.5955 0.1689 0.114 Uiso 0.25 1 calc R U P I 10
C352 C 0.1896(13) 0.7493(12) 0.1012(8) 0.050(4) Uani 0.25 1 d D U P I 10
H35D H 0.2090 0.7141 0.0670 0.075 Uiso 0.25 1 calc R U P I 10
H35E H 0.2570 0.7423 0.1287 0.075 Uiso 0.25 1 calc R U P I 10
H35F H 0.1713 0.8098 0.0806 0.075 Uiso 0.25 1 calc R U P I 10
C850 C 0.4733(12) 0.4733(11) 0.0193(11) 0.139(6) Uani 0.33 1 d D U P J -11
H850 H 0.4855 0.4423 0.0654 0.167 Uiso 0.33 1 calc R U P J -11
Cl85 Cl 0.4486(12) 0.5786(9) 0.0242(10) 0.200(6) Uani 0.33 1 d D U P J -11
Cl86 Cl 0.6006(12) 0.4463(8) -0.0240(8) 0.188(5) Uani 0.33 1 d D U P J -11
Cl87 Cl 0.3687(8) 0.4263(5) -0.0080(5) 0.154(3) Uani 0.33 1 d D U P J -11

loop_
_atom_site_aniso_label
_atom_site_aniso_U_11
_atom_site_aniso_U_22
_atom_site_aniso_U_33
_atom_site_aniso_U_23
_atom_site_aniso_U_13
_atom_site_aniso_U_12
C1S 0.073(3) 0.039(3) 0.074(3) -0.004(2) -0.028(2) -0.004(2)
Cl1S 0.113(3) 0.089(2) 0.145(3) -0.062(2) -0.007(2) -0.0471(19)
Cl2S 0.136(3) 0.081(2) 0.106(2) 0.0018(16) 0.0039(19) -0.0161(18)
Cl3S 0.133(3) 0.077(2) 0.197(5) -0.074(3) -0.095(3) 0.0054(19)
C5S 0.073(3) 0.039(3) 0.074(3) -0.004(2) -0.028(2) -0.004(2)
Cl13 0.190(9) 0.139(8) 0.069(4) 0.005(4) 0.022(5) 0.089(7)
Cl14 0.116(6) 0.137(8) 0.125(6) 0.087(6) -0.086(5) -0.090(6)
Cl15 0.210(12) 0.066(4) 0.141(8) -0.026(5) -0.096(8) -0.047(7)
C2S 0.120(4) 0.058(3) 0.088(4) -0.016(3) 0.023(3) 0.017(3)
Cl4S 0.1440(18) 0.1281(17) 0.0916(12) -0.0090(11) 0.0054(12) -0.0027(13)
Cl5S 0.202(2) 0.0750(12) 0.1519(19) 0.0301(12) 0.0894(18) 0.0349(13)
Cl6S 0.162(2) 0.1020(15) 0.1438(19) -0.0633(14) -0.0006(15) 0.0145(13)
C3S 0.061(4) 0.059(4) 0.055(4) -0.013(3) -0.022(3) -0.004(3)
Cl7S 0.111(2) 0.0632(14) 0.1055(19) -0.0349(13) 0.0045(15) -0.0294(13)
Cl8S 0.229(5) 0.209(4) 0.0485(15) 0.009(2) -0.042(2) -0.085(4)
Cl9S 0.0484(11) 0.0488(12) 0.157(2) -0.0262(13) -0.0078(13) -0.0055(9)
C4S 0.060(4) 0.045(3) 0.034(3) -0.004(2) 0.003(3) -0.009(3)
Cl10 0.0567(9) 0.0536(9) 0.0440(8) 0.0072(7) -0.0068(7) -0.0187(7)
Cl11 0.1139(16) 0.0737(13) 0.0383(9) -0.0163(8) 0.0200(9) -0.0301(11)
Cl12 0.1210(18) 0.0546(11) 0.0749(13) -0.0081(9) -0.0120(12) -0.0402(12)
O1 0.0216(12) 0.0489(16) 0.0553(16) -0.0229(13) 0.0141(11) -0.0136(11)
O2 0.0474(15) 0.0400(15) 0.0347(14) 0.0023(11) -0.0080(11) -0.0066(12)
O3 0.0185(11) 0.0493(15) 0.0356(13) -0.0106(11) 0.0012(9) -0.0102(10)
O4 0.0425(15) 0.0377(15) 0.0496(15) -0.0190(12) 0.0131(12) -0.0099(12)
N1 0.0187(13) 0.0381(17) 0.0454(17) -0.0169(13) 0.0076(12) -0.0105(12)
N2 0.0164(13) 0.0407(17) 0.0427(17) -0.0147(13) 0.0038(11) -0.0104(12)
N3 0.0174(13) 0.0439(17) 0.0376(16) -0.0174(13) 0.0072(11) -0.0101(12)
N4 0.0339(16) 0.0337(16) 0.0339(15) -0.0082(12) -0.0025(12) -0.0079(13)
N5 0.0310(15) 0.0382(17) 0.0271(14) -0.0067(12) -0.0008(11) -0.0092(13)
N6 0.0304(15) 0.0343(17) 0.0257(14) -0.0025(12) -0.0002(12) -0.0057(12)
N7 0.0201(13) 0.0378(16) 0.0311(14) -0.0046(12) 0.0001(11) -0.0093(12)
N8 0.0205(14) 0.0396(17) 0.0308(15) -0.0061(12) 0.0026(11) -0.0107(12)
N9 0.0221(14) 0.0369(16) 0.0313(15) -0.0057(12) 0.0022(11) -0.0107(12)
N10 0.025(3) 0.030(2) 0.030(3) -0.004(2) 0.003(2) -0.003(3)
N11 0.023(3) 0.037(3) 0.030(3) -0.009(2) 0.006(3) -0.003(3)
C59 0.036(7) 0.043(5) 0.045(5) -0.006(4) -0.005(5) -0.002(5)
C60 0.042(6) 0.040(5) 0.050(6) -0.007(4) -0.005(5) -0.003(5)
C61 0.068(7) 0.042(5) 0.061(6) -0.006(4) -0.009(6) -0.002(5)
C62 0.081(8) 0.056(6) 0.064(6) 0.002(5) -0.013(6) 0.000(6)
C63 0.081(8) 0.059(7) 0.049(6) 0.000(5) -0.011(6) 0.000(7)
C64 0.051(7) 0.051(6) 0.046(5) -0.005(4) -0.011(5) 0.001(6)
C700 0.015(6) 0.025(6) 0.034(5) 0.004(5) 0.008(5) -0.004(5)
C701 0.029(7) 0.039(6) 0.041(6) 0.006(5) -0.005(5) -0.003(6)
C702 0.047(7) 0.049(7) 0.044(6) 0.009(5) -0.007(6) -0.007(7)
C703 0.056(8) 0.039(6) 0.056(7) 0.008(5) -0.004(6) 0.001(6)
C704 0.053(8) 0.031(6) 0.061(7) -0.002(5) -0.005(7) -0.012(6)
C705 0.046(9) 0.032(7) 0.044(7) -0.004(5) 0.010(7) -0.010(7)
N10' 0.026(7) 0.031(4) 0.031(6) -0.006(4) -0.001(5) -0.008(5)
N11' 0.032(8) 0.033(5) 0.021(6) -0.008(4) 0.005(6) -0.009(6)
C59' 0.048(6) 0.040(5) 0.035(5) -0.013(4) 0.001(5) -0.022(5)
C60' 0.070(9) 0.044(6) 0.058(10) -0.008(7) 0.002(8) -0.007(6)
C61' 0.090(8) 0.055(6) 0.078(9) -0.009(7) -0.001(7) -0.020(6)
C62' 0.104(8) 0.073(7) 0.103(10) -0.009(7) 0.016(7) -0.032(7)
C63' 0.081(8) 0.080(7) 0.095(9) -0.011(7) 0.028(7) -0.037(6)
C64' 0.049(6) 0.060(6) 0.062(7) -0.008(6) 0.009(5) -0.023(5)
N12 0.0378(16) 0.0330(16) 0.0262(15) -0.0102(12) 0.0120(12) -0.0119(13)
C1 0.0223(16) 0.0381(19) 0.0357(18) -0.0095(15) 0.0018(13) -0.0083(14)
C2 0.0212(15) 0.0361(18) 0.0288(16) -0.0094(14) 0.0024(12) -0.0093(13)
C3 0.0192(15) 0.0383(19) 0.0281(16) -0.0091(14) 0.0018(12) -0.0089(13)
C4 0.0226(16) 0.0408(19) 0.0281(16) -0.0085(14) -0.0014(13) -0.0060(14)
C5 0.0229(15) 0.0327(17) 0.0224(15) -0.0057(13) -0.0012(12) -0.0055(13)
C6 0.0245(16) 0.0369(18) 0.0207(15) -0.0080(13) 0.0040(12) -0.0091(13)
C7 0.0250(16) 0.0359(19) 0.0288(17) -0.0043(14) -0.0003(13) -0.0049(14)
C8 0.0177(15) 0.0382(19) 0.0245(15) -0.0072(14) 0.0029(12) -0.0062(13)
C9 0.0265(17) 0.037(2) 0.047(2) -0.0133(16) -0.0028(15) -0.0052(15)
C10 0.047(2) 0.038(2) 0.057(2) -0.0089(18) -0.0010(18) -0.0149(17)
C11 0.070(3) 0.046(3) 0.079(3) -0.015(2) 0.002(2) -0.025(2)
C12 0.085(4) 0.051(3) 0.101(4) -0.037(3) 0.005(3) -0.019(3)
C13 0.068(3) 0.064(3) 0.097(4) -0.044(3) 0.018(3) -0.013(2)
C14 0.043(2) 0.056(3) 0.080(3) -0.037(2) 0.013(2) -0.013(2)
C15 0.0215(16) 0.047(2) 0.0328(17) -0.0149(15) -0.0013(13) -0.0044(14)
C16 0.0285(18) 0.048(2) 0.0373(19) -0.0133(16) 0.0051(14) -0.0062(15)
C17 0.039(2) 0.067(3) 0.042(2) -0.0227(19) 0.0081(17) -0.0088(19)
C18 0.037(2) 0.081(3) 0.065(3) -0.039(2) 0.0007(19) 0.009(2)
C19 0.050(3) 0.066(3) 0.068(3) -0.019(2) -0.009(2) 0.023(2)
C20 0.040(2) 0.061(3) 0.044(2) -0.0118(19) -0.0039(17) 0.0067(18)
C21 0.038(2) 0.037(2) 0.057(2) -0.0167(17) -0.0085(17) -0.0036(16)
C22 0.069(3) 0.061(3) 0.091(3) -0.043(3) 0.026(3) -0.022(2)
C23 0.072(3) 0.086(4) 0.130(5) -0.068(3) 0.020(3) -0.014(3)
C24 0.082(4) 0.052(3) 0.138(5) -0.037(3) -0.030(3) 0.008(3)
C25 0.145(5) 0.049(3) 0.099(4) -0.009(3) -0.040(4) -0.023(3)
C26 0.114(4) 0.050(3) 0.065(3) -0.010(2) -0.015(3) -0.028(3)
C27 0.0239(15) 0.0394(19) 0.0229(15) -0.0146(14) 0.0086(12) -0.0111(14)
C28 0.0300(17) 0.0390(19) 0.0297(17) -0.0112(14) 0.0090(13) -0.0148(15)
C29 0.0330(18) 0.049(2) 0.0394(19) -0.0211(17) 0.0136(15) -0.0240(17)
C30 0.0203(16) 0.066(3) 0.0367(19) -0.0266(18) 0.0073(14) -0.0171(16)
C31 0.0222(16) 0.054(2) 0.0322(18) -0.0166(16) 0.0043(13) -0.0054(15)
C32 0.0242(16) 0.0393(19) 0.0284(16) -0.0136(14) 0.0086(13) -0.0103(14)
C33 0.0178(15) 0.0411(19) 0.0288(16) -0.0126(14) 0.0085(12) -0.0090(13)
C34 0.0218(15) 0.0344(18) 0.0242(15) -0.0112(13) 0.0067(12) -0.0085(13)
C35 0.0228(15) 0.0357(18) 0.0226(15) -0.0094(13) 0.0089(12) -0.0098(13)
C36 0.0245(16) 0.0366(19) 0.0255(16) -0.0107(13) 0.0067(12) -0.0072(14)
C37 0.0251(16) 0.0334(18) 0.0281(16) -0.0103(13) 0.0073(12) -0.0094(14)
C38 0.0250(16) 0.0370(19) 0.0256(16) -0.0132(13) 0.0073(12) -0.0129(14)
C39 0.0283(17) 0.0332(18) 0.0270(16) -0.0092(14) 0.0076(13) -0.0078(14)
C40 0.0280(17) 0.0356(19) 0.0404(19) -0.0133(15) 0.0111(14) -0.0087(14)
C41 0.0259(17) 0.0388(19) 0.0361(18) -0.0043(15) 0.0041(14) -0.0051(14)
C42 0.073(3) 0.044(2) 0.051(2) -0.0094(19) -0.013(2) -0.010(2)
C43 0.110(4) 0.045(3) 0.079(3) -0.012(2) -0.021(3) -0.012(3)
C44 0.086(4) 0.050(3) 0.071(3) 0.005(2) -0.010(3) 0.001(3)
C45 0.054(3) 0.062(3) 0.062(3) 0.005(2) -0.012(2) -0.003(2)
C46 0.038(2) 0.048(2) 0.047(2) -0.0026(18) -0.0062(17) -0.0082(17)
C47 0.0259(16) 0.039(2) 0.0338(18) -0.0051(15) 0.0041(13) -0.0089(14)
C48 0.0322(19) 0.052(2) 0.0345(18) -0.0107(16) 0.0023(15) -0.0098(16)
C49 0.054(3) 0.072(3) 0.036(2) -0.003(2) -0.0061(18) -0.020(2)
C50 0.065(3) 0.067(3) 0.061(3) 0.011(2) -0.023(2) -0.009(2)
C51 0.073(3) 0.054(3) 0.076(3) -0.002(2) -0.022(3) 0.008(2)
C52 0.050(2) 0.044(2) 0.057(2) -0.0135(19) -0.0083(19) -0.0025(18)
C53 0.0255(16) 0.045(2) 0.0220(15) -0.0105(14) 0.0059(12) -0.0152(14)
C54 0.0273(17) 0.048(2) 0.0304(17) -0.0078(15) 0.0065(14) -0.0125(15)
C55 0.0283(18) 0.061(2) 0.0357(19) -0.0083(17) 0.0082(15) -0.0060(17)
C56 0.0265(18) 0.080(3) 0.0316(19) -0.0022(19) 0.0039(15) -0.0222(19)
C57 0.039(2) 0.062(2) 0.0298(18) -0.0027(17) -0.0003(15) -0.0313(19)
C58 0.0351(18) 0.047(2) 0.0255(16) -0.0070(15) 0.0033(14) -0.0195(16)
C600 0.021(6) 0.047(8) 0.062(9) 0.012(7) -0.016(5) -0.014(6)
C601 0.035(6) 0.038(6) 0.040(6) 0.019(5) -0.022(5) -0.005(5)
C602 0.089(12) 0.049(8) 0.084(12) 0.000(8) -0.026(10) -0.022(8)
O600 0.036(5) 0.035(6) 0.057(7) 0.009(5) -0.003(4) -0.011(4)
O301 0.086(9) 0.049(7) 0.052(7) -0.003(6) 0.028(6) -0.002(6)
C350 0.059(7) 0.042(6) 0.043(7) -0.014(6) -0.012(6) -0.002(5)
C351 0.086(12) 0.043(7) 0.097(13) -0.008(9) -0.026(10) 0.000(8)
C352 0.057(8) 0.049(9) 0.053(9) -0.032(7) -0.010(6) -0.001(7)
C850 0.140(9) 0.140(9) 0.134(11) -0.031(9) -0.017(7) 0.004(8)
Cl85 0.171(9) 0.172(9) 0.283(14) -0.093(10) -0.001(9) -0.045(6)
Cl86 0.180(8) 0.157(8) 0.206(10) -0.013(7) 0.078(8) -0.034(7)
Cl87 0.170(6) 0.116(5) 0.171(7) -0.005(5) -0.019(5) -0.022(5)

loop_
_atom_type_symbol
_atom_type_description
_atom_type_scat_dispersion_real
_atom_type_scat_dispersion_imag
_atom_type_scat_source
C C 0.0033 0.0016 'International Tables Vol C Tables 4.2.6.8 and 6.1.1.4'
H H 0.0000 0.0000 'International Tables Vol C Tables 4.2.6.8 and 6.1.1.4'
N N 0.0061 0.0033 'International Tables Vol C Tables 4.2.6.8 and 6.1.1.4'
O O 0.0106 0.0060 'International Tables Vol C Tables 4.2.6.8 and 6.1.1.4'
Cl Cl 0.1484 0.1585 'International Tables Vol C Tables 4.2.6.8 and 6.1.1.4'

loop_
_geom_angle_atom_site_label_1
_geom_angle_atom_site_label_2
_geom_angle_atom_site_label_3
_geom_angle
Cl3S C1S Cl1S 110.4(3)
Cl3S C1S Cl2S 113.3(4)
Cl1S C1S Cl2S 108.0(3)
Cl3S C1S H1S 108.3
Cl1S C1S H1S 108.3
Cl2S C1S H1S 108.3
Cl15 C5S Cl13 120.1(8)
Cl15 C5S Cl14 110.0(7)
Cl13 C5S Cl14 98.5(7)
Cl15 C5S H5S 108.3
Cl13 C5S H5S 110.1
Cl14 C5S H5S 109.1
Cl5S C2S Cl4S 111.3(3)
Cl5S C2S Cl6S 111.5(3)
Cl4S C2S Cl6S 107.1(3)
Cl5S C2S H2S 108.9
Cl4S C2S H2S 108.9
Cl6S C2S H2S 108.9
Cl8S C3S Cl9S 113.3(4)
Cl8S C3S Cl7S 110.0(4)
Cl9S C3S Cl7S 109.3(4)
Cl8S C3S H3S 108.0
Cl9S C3S H3S 108.0
Cl7S C3S H3S 108.0
Cl11 C4S Cl12 110.8(3)
Cl11 C4S Cl10 110.4(3)
Cl12 C4S Cl10 110.3(3)
Cl11 C4S H4S 108.4
Cl12 C4S H4S 108.4
Cl10 C4S H4S 108.4
C1 N1 N2 109.2(3)
C1 N1 C9 132.1(3)
N2 N1 C9 118.7(3)
C3 N2 N1 105.6(2)
C3 N2 H1 118(3)
N1 N2 H1 114(3)
C3 N3 C4 113.7(3)
C3 N3 H3 113(3)
C4 N3 H3 119(3)
C7 N4 C21 127.2(3)
C7 N4 N5 113.5(3)
C21 N4 N5 118.7(3)
C8 N5 N4 105.9(3)
C8 N6 H6B 122.0(18)
C8 N6 H6C 123(2)
H6B N6 H6C 113.2(16)
N8 N7 C33 108.2(3)
N8 N7 C41 118.4(3)
C33 N7 C41 125.8(3)
C35 N8 N7 105.8(2)
C35 N8 H8 116(2)
N7 N8 H8 115(2)
C35 N9 C36 114.6(3)
C35 N9 H9 116(2)
C36 N9 H9 114(2)
C59 N10 C40 131.9(8)
C59 N10 N11 113.8(8)
C40 N10 N11 112.8(6)
C39 N11 N10 106.1(6)
N10 C59 C60 118.7(9)
N10 C59 C64 121.1(9)
C60 C59 C64 120.0
C59 C60 C61 120.0
C59 C60 H60 120.0
C61 C60 H60 120.0
C62 C61 C60 120.0
C62 C61 H61 120.0
C60 C61 H61 120.0
C61 C62 C63 120.0
C61 C62 H62 120.0
C63 C62 H62 120.0
C62 C63 C64 120.0
C62 C63 H63 120.0
C64 C63 H63 120.0
C63 C64 C59 120.0
C63 C64 H64 120.0
C59 C64 H64 120.0
C701 C700 C705 120.0
C702 C701 C700 120.0
C702 C701 H701 120.0
C700 C701 H701 120.0
C701 C702 C703 120.0
C701 C702 H702 120.0
C703 C702 H702 120.0
C704 C703 C702 120.0
C704 C703 H703 120.0
C702 C703 H703 120.0
C705 C704 C703 120.0
C705 C704 H704 120.0
C703 C704 H704 120.0
C704 C705 C700 120.0
C704 C705 H705 120.0
C700 C705 H705 120.0
C40 N10' N11' 112.7(14)
C40 N10' C59' 127.9(14)
N11' N10' C59' 119.3(14)
C39 N11' N10' 107.3(15)
C60' C59' C64' 120.0
C60' C59' N10' 121.7(9)
C64' C59' N10' 118.2(9)
C59' C60' C61' 120.0
C59' C60' H60' 120.0
C61' C60' H60' 120.0
C62' C61' C60' 120.0
C62' C61' H61' 120.0
C60' C61' H61' 120.0
C61' C62' C63' 120.0
C61' C62' H62' 120.0
C63' C62' H62' 120.0
C62' C63' C64' 120.0
C62' C63' H63' 120.0
C64' C63' H63' 120.0
C63' C64' C59' 120.0
C63' C64' H64' 120.0
C59' C64' H64' 120.0
C39 N12 H12B 120.6(19)
C39 N12 H12C 126(2)
H12B N12 H12C 112.5(16)
O1 C1 N1 122.4(3)
O1 C1 C2 130.9(3)
N1 C1 C2 106.7(3)
C3 C2 C1 105.4(3)
C3 C2 C6 122.9(3)
C1 C2 C6 130.7(3)
N2 C3 N3 121.3(3)
N2 C3 C2 112.6(3)
N3 C3 C2 126.1(3)
N3 C4 C15 110.5(3)
N3 C4 C5 109.4(3)
C15 C4 C5 113.6(3)
N3 C4 H4 107.7
C15 C4 H4 107.7
C5 C4 H4 107.7
C8 C5 C7 100.2(3)
C8 C5 C6 115.5(3)
C7 C5 C6 111.2(3)
C8 C5 C4 112.0(2)
C7 C5 C4 105.4(3)
C6 C5 C4 111.5(3)
C2 C6 C27 117.0(3)
C2 C6 C5 108.5(2)
C27 C6 C5 109.9(2)
C2 C6 H6 107.0
C27 C6 H6 107.0
C5 C6 H6 107.0
O2 C7 N4 127.7(3)
O2 C7 C5 125.8(3)
N4 C7 C5 106.4(3)
N5 C8 N6 122.5(3)
N5 C8 C5 113.8(3)
N6 C8 C5 123.7(3)
C10 C9 C14 120.1(4)
C10 C9 N1 119.8(3)
C14 C9 N1 120.1(3)
C11 C10 C9 119.7(4)
C11 C10 H10 120.2
C9 C10 H10 120.2
C12 C11 C10 121.7(4)
C12 C11 H11A 119.2
C10 C11 H11A 119.2
C11 C12 C13 118.7(5)
C11 C12 H12 120.6
C13 C12 H12 120.6
C14 C13 C12 121.5(5)
C14 C13 H13 119.3
C12 C13 H13 119.3
C13 C14 C9 118.4(4)
C13 C14 H14 120.8
C9 C14 H14 120.8
C20 C15 C16 119.1(3)
C20 C15 C4 119.6(3)
C16 C15 C4 121.3(3)
C17 C16 C15 120.2(4)
C17 C16 H16 119.9
C15 C16 H16 119.9
C18 C17 C16 120.2(4)
C18 C17 H17 119.9
C16 C17 H17 119.9
C17 C18 C19 120.0(4)
C17 C18 H18 120.0
C19 C18 H18 120.0
C20 C19 C18 120.1(4)
C20 C19 H19 119.9
C18 C19 H19 119.9
C15 C20 C19 120.3(4)
C15 C20 H20 119.9
C19 C20 H20 119.9
C22 C21 C26 120.4(4)
C22 C21 N4 120.0(4)
C26 C21 N4 119.6(4)
C21 C22 C23 118.9(5)
C21 C22 H22 120.6
C23 C22 H22 120.6
C24 C23 C22 120.8(6)
C24 C23 H23 119.6
C22 C23 H23 119.6
C23 C24 C25 120.4(6)
C23 C24 H24 119.8
C25 C24 H24 119.8
C24 C25 C26 120.0(6)
C24 C25 H25 120.0
C26 C25 H25 120.0
C21 C26 C25 119.5(6)
C21 C26 H26 120.2
C25 C26 H26 120.2
C32 C27 C28 118.3(3)
C32 C27 C6 122.5(3)
C28 C27 C6 119.1(3)
C29 C28 C27 120.9(4)
C29 C28 H28 119.6
C27 C28 H28 119.6
C30 C29 C28 120.1(3)
C30 C29 H29 119.9
C28 C29 H29 119.9
C29 C30 C31 119.9(3)
C29 C30 H30 120.0
C31 C30 H30 120.0
C30 C31 C32 119.8(4)
C30 C31 H31 120.1
C32 C31 H31 120.1
C31 C32 C27 120.9(3)
C31 C32 H32 119.5
C27 C32 H32 119.5
O3 C33 N7 122.0(3)
O3 C33 C34 130.9(3)
N7 C33 C34 107.0(3)
C35 C34 C33 106.3(3)
C35 C34 C38 122.9(3)
C33 C34 C38 130.5(3)
N9 C35 C34 126.0(3)
N9 C35 N8 122.1(3)
C34 C35 N8 111.9(3)
N9 C36 C47 110.5(3)
N9 C36 C37 109.0(3)
C47 C36 C37 113.6(3)
N9 C36 H36 107.9
C47 C36 H36 107.9
C37 C36 H36 107.9
C39 C37 C40 100.4(3)
C39 C37 C38 114.4(3)
C40 C37 C38 111.4(3)
C39 C37 C36 112.2(3)
C40 C37 C36 106.5(3)
C38 C37 C36 111.2(2)
C34 C38 C53 115.8(3)
C34 C38 C37 108.5(3)
C53 C38 C37 110.6(2)
C34 C38 H38 107.2
C53 C38 H38 107.2
C37 C38 H38 107.2
N11 C39 N12 121.1(5)
N11' C39 N12 123.3(9)
N11 C39 C37 114.3(5)
N11' C39 C37 110.0(9)
N12 C39 C37 124.2(3)
O4 C40 N10' 124.2(8)
O4 C40 N10 127.7(4)
O4 C40 C37 126.3(3)
N10' C40 C37 106.7(8)
N10 C40 C37 105.6(4)
C46 C41 C42 119.0(4)
C46 C41 N7 120.4(3)
C42 C41 N7 120.6(3)
C43 C42 C41 119.8(4)
C43 C42 H42 120.1
C41 C42 H42 120.1
C44 C43 C42 120.6(5)
C44 C43 H43 119.7
C42 C43 H43 119.7
C45 C44 C43 119.4(5)
C45 C44 H44 120.3
C43 C44 H44 120.3
C44 C45 C46 120.8(5)
C44 C45 H45 119.6
C46 C45 H45 119.6
C41 C46 C45 120.4(4)
C41 C46 H46 119.8
C45 C46 H46 119.8
C52 C47 C48 119.0(4)
C52 C47 C36 119.0(3)
C48 C47 C36 122.0(3)
C47 C48 C49 120.1(4)
C47 C48 H48 120.0
C49 C48 H48 120.0
C50 C49 C48 120.3(4)
C50 C49 H49 119.9
C48 C49 H49 119.9
C49 C50 C51 120.2(4)
C49 C50 H50 119.9
C51 C50 H50 119.9
C50 C51 C52 119.8(5)
C50 C51 H51 120.1
C52 C51 H51 120.1
C51 C52 C47 120.6(4)
C51 C52 H52 119.7
C47 C52 H52 119.7
C58 C53 C54 118.2(3)
C58 C53 C38 119.2(3)
C54 C53 C38 122.5(3)
C55 C54 C53 120.9(3)
C55 C54 H54 119.5
C53 C54 H54 119.5
C56 C55 C54 119.9(4)
C56 C55 H55 120.1
C54 C55 H55 120.1
C57 C56 C55 120.2(3)
C57 C56 H56 119.9
C55 C56 H56 119.9
C56 C57 C58 119.8(4)
C56 C57 H57 120.1
C58 C57 H57 120.1
C53 C58 C57 121.0(4)
C53 C58 H58 119.5
C57 C58 H58 119.5
C601 C600 H60A 109.5
C601 C600 H60B 109.5
H60A C600 H60B 109.5
C601 C600 H60C 109.5
H60A C600 H60C 109.5
H60B C600 H60C 109.5
O600 C601 C600 117.5(11)
O600 C601 C602 120.6(13)
C600 C601 C602 121.8(13)
C601 C602 H60D 109.5
C601 C602 H60E 109.5
H60D C602 H60E 109.5
C601 C602 H60F 109.5
H60D C602 H60F 109.5
H60E C602 H60F 109.5
O301 C350 C351 118.9(15)
O301 C350 C352 123.9(13)
C351 C350 C352 117.1(14)
C350 C351 H35A 109.5
C350 C351 H35B 109.5
H35A C351 H35B 109.5
C350 C351 H35C 109.5
H35A C351 H35C 109.5
H35B C351 H35C 109.5
C350 C352 H35D 109.5
C350 C352 H35E 109.5
H35D C352 H35E 109.5
C350 C352 H35F 109.5
H35D C352 H35F 109.5
H35E C352 H35F 109.5
Cl85 C850 Cl86 112.8(10)
Cl85 C850 Cl87 120.5(11)
Cl86 C850 Cl87 106.4(10)
Cl85 C850 H850 105.3
Cl86 C850 H850 105.3
Cl87 C850 H850 105.3

loop_
_geom_bond_atom_site_label_1
_geom_bond_atom_site_label_2
_geom_bond_distance
C1S Cl3S 1.681(5)
C1S Cl1S 1.735(6)
C1S Cl2S 1.743(5)
C1S H1S 1.0000
C5S Cl15 1.649(8)
C5S Cl13 1.707(7)
C5S Cl14 1.757(7)
C5S H5S 1.0000
C2S Cl5S 1.715(5)
C2S Cl4S 1.739(6)
C2S Cl6S 1.770(6)
C2S H2S 1.0000
C3S Cl8S 1.734(6)
C3S Cl9S 1.740(6)
C3S Cl7S 1.753(6)
C3S H3S 1.0000
C4S Cl11 1.744(5)
C4S Cl12 1.747(6)
C4S Cl10 1.752(5)
C4S H4S 1.0000
O1 C1 1.254(4)
O2 C7 1.228(4)
O3 C33 1.246(4)
O4 C40 1.224(4)
N1 C1 1.390(4)
N1 N2 1.397(4)
N1 C9 1.405(5)
N2 C3 1.349(4)
N2 H1 0.942(10)
N3 C3 1.365(4)
N3 C4 1.456(5)
N3 H3 0.947(10)
N4 C7 1.346(4)
N4 C21 1.421(5)
N4 N5 1.424(4)
N5 C8 1.292(4)
N6 C8 1.347(4)
N6 H6B 0.932(10)
N6 H6C 0.938(10)
N7 N8 1.407(4)
N7 C33 1.408(4)
N7 C41 1.409(5)
N8 C35 1.370(4)
N8 H8 0.942(10)
N9 C35 1.349(4)
N9 C36 1.463(4)
N9 H9 0.942(10)
N10 C59 1.375(10)
N10 C40 1.395(7)
N10 N11 1.421(11)
N11 C39 1.304(9)
C59 C60 1.3900
C59 C64 1.3900
C60 C61 1.3900
C60 H60 0.9500
C61 C62 1.3900
C61 H61 0.9500
C62 C63 1.3900
C62 H62 0.9500
C63 C64 1.3900
C63 H63 0.9500
C64 H64 0.9500
C700 C701 1.3900
C700 C705 1.3900
C701 C702 1.3900
C701 H701 0.9500
C702 C703 1.3900
C702 H702 0.9500
C703 C704 1.3900
C703 H703 0.9500
C704 C705 1.3900
C704 H704 0.9500
C705 H705 0.9500
N10' C40 1.316(16)
N10' N11' 1.42(3)
N10' C59' 1.422(18)
N11' C39 1.33(2)
C59' C60' 1.3900
C59' C64' 1.3900
C60' C61' 1.3900
C60' H60' 0.9500
C61' C62' 1.3900
C61' H61' 0.9500
C62' C63' 1.3900
C62' H62' 0.9500
C63' C64' 1.3900
C63' H63' 0.9500
C64' H64' 0.9500
N12 C39 1.335(4)
N12 H12B 0.937(10)
N12 H12C 0.935(10)
C1 C2 1.424(5)
C2 C3 1.368(4)
C2 C6 1.496(5)
C4 C15 1.518(5)
C4 C5 1.573(4)
C4 H4 1.0000
C5 C8 1.505(4)
C5 C7 1.512(5)
C5 C6 1.563(4)
C6 C27 1.526(4)
C6 H6 1.0000
C9 C10 1.378(5)
C9 C14 1.392(6)
C10 C11 1.374(6)
C10 H10 0.9500
C11 C12 1.351(7)
C11 H11A 0.9500
C12 C13 1.385(7)
C12 H12 0.9500
C13 C14 1.380(7)
C13 H13 0.9500
C14 H14 0.9500
C15 C20 1.376(6)
C15 C16 1.392(5)
C16 C17 1.382(5)
C16 H16 0.9500
C17 C18 1.364(7)
C17 H17 0.9500
C18 C19 1.382(7)
C18 H18 0.9500
C19 C20 1.382(6)
C19 H19 0.9500
C20 H20 0.9500
C21 C22 1.363(6)
C21 C26 1.377(7)
C22 C23 1.392(8)
C22 H22 0.9500
C23 C24 1.347(9)
C23 H23 0.9500
C24 C25 1.357(10)
C24 H24 0.9500
C25 C26 1.384(8)
C25 H25 0.9500
C26 H26 0.9500
C27 C32 1.388(5)
C27 C28 1.396(5)
C28 C29 1.382(5)
C28 H28 0.9500
C29 C30 1.377(6)
C29 H29 0.9500
C30 C31 1.386(5)
C30 H30 0.9500
C31 C32 1.387(5)
C31 H31 0.9500
C32 H32 0.9500
C33 C34 1.419(5)
C34 C35 1.365(4)
C34 C38 1.501(5)
C36 C47 1.512(5)
C36 C37 1.568(4)
C36 H36 1.0000
C37 C39 1.508(4)
C37 C40 1.517(5)
C37 C38 1.559(5)
C38 C53 1.524(4)
C38 H38 1.0000
C41 C46 1.378(5)
C41 C42 1.389(6)
C42 C43 1.386(7)
C42 H42 0.9500
C43 C44 1.374(8)
C43 H43 0.9500
C44 C45 1.367(8)
C44 H44 0.9500
C45 C46 1.378(6)
C45 H45 0.9500
C46 H46 0.9500
C47 C52 1.384(6)
C47 C48 1.387(5)
C48 C49 1.388(6)
C48 H48 0.9500
C49 C50 1.368(7)
C49 H49 0.9500
C50 C51 1.379(8)
C50 H50 0.9500
C51 C52 1.384(6)
C51 H51 0.9500
C52 H52 0.9500
C53 C58 1.390(5)
C53 C54 1.390(5)
C54 C55 1.388(5)
C54 H54 0.9500
C55 C56 1.382(6)
C55 H55 0.9500
C56 C57 1.374(6)
C56 H56 0.9500
C57 C58 1.391(5)
C57 H57 0.9500
C58 H58 0.9500
C600 C601 1.490(7)
C600 H60A 0.9800
C600 H60B 0.9800
C600 H60C 0.9800
C601 O600 1.228(9)
C601 C602 1.500(7)
C602 H60D 0.9800
C602 H60E 0.9800
C602 H60F 0.9800
O301 C350 1.236(9)
C350 C351 1.497(10)
C350 C352 1.502(10)
C351 H35A 0.9800
C351 H35B 0.9800
C351 H35C 0.9800
C352 H35D 0.9800
C352 H35E 0.9800
C352 H35F 0.9800
C850 Cl85 1.688(10)
C850 Cl86 1.696(10)
C850 Cl87 1.699(10)
C850 H850 1.0000

loop_
_geom_hbond_atom_site_label_D
_geom_hbond_atom_site_label_H
_geom_hbond_atom_site_label_A
_geom_hbond_distance_DH
_geom_hbond_distance_HA
_geom_hbond_distance_DA
_geom_hbond_angle_DHA
_geom_hbond_site_symmetry_A
C1S H1S O2 1.00 2.04 3.023(6) 167.1 .
C5S H5S O2 1.00 2.04 3.023(6) 167.1 .
C2S H2S O4 1.00 2.12 3.108(6) 167.4 .
N2 H1 O3 0.942(10) 1.88(3) 2.655(3) 138(4) 1_455
N3 H3 O3 0.947(10) 2.10(3) 2.908(4) 142(3) 1_455
N6 H6B Cl9S 0.932(10) 2.99(3) 3.470(4) 113(2) 2_656
N8 H8 O1 0.942(10) 2.05(3) 2.786(4) 134(3) .
N8 H8 O600 0.942(10) 2.19(2) 2.989(9) 142(3) 2_656
N9 H9 O1 0.942(10) 1.92(3) 2.736(3) 143(3) .
C60 H60 O4 0.95 2.49 3.067(10) 118.9 .
N12 H12B N11 0.937(10) 2.039(14) 2.966(9) 170(3) 2_755
N12 H12B N11' 0.937(10) 2.08(2) 2.99(2) 165(3) 2_755
N12 H12C Cl11 0.935(10) 2.95(3) 3.703(3) 139(3) 1_545
N12 H12C O301 0.935(10) 2.17(3) 2.963(12) 141(3) 1_645
C14 H14 O1 0.95 2.27 2.903(5) 123.2 .
C26 H26 O2 0.95 2.52 2.987(6) 110.8 .
C46 H46 O3 0.95 2.43 2.931(5) 112.6 .
C600 H60A N2 0.98 2.57 3.424(15) 145.4 2_656

loop_
_geom_torsion_atom_site_label_1
_geom_torsion_atom_site_label_2
_geom_torsion_atom_site_label_3
_geom_torsion_atom_site_label_4
_geom_torsion
C1 N1 N2 C3 5.7(4)
C9 N1 N2 C3 -174.6(3)
C7 N4 N5 C8 -1.5(4)
C21 N4 N5 C8 170.1(3)
C33 N7 N8 C35 -7.3(3)
C41 N7 N8 C35 -158.7(3)
C59 N10 N11 C39 -165.6(8)
C40 N10 N11 C39 2.0(6)
C40 N10 C59 C60 35.3(13)
N11 N10 C59 C60 -160.1(7)
C40 N10 C59 C64 -150.3(7)
N11 N10 C59 C64 14.3(11)
N10 C59 C60 C61 174.5(13)
C64 C59 C60 C61 0.0
C59 C60 C61 C62 0.0
C60 C61 C62 C63 0.0
C61 C62 C63 C64 0.0
C62 C63 C64 C59 0.0
N10 C59 C64 C63 -174.4(13)
C60 C59 C64 C63 0.0
C705 C700 C701 C702 0.0
C700 C701 C702 C703 0.0
C701 C702 C703 C704 0.0
C702 C703 C704 C705 0.0
C703 C704 C705 C700 0.0
C701 C700 C705 C704 0.0
C40 N10' N11' C39 -2.0(15)
C59' N10' N11' C39 -179.3(10)
C40 N10' C59' C60' -30.5(16)
N11' N10' C59' C60' 146.4(11)
C40 N10' C59' C64' 146.9(11)
N11' N10' C59' C64' -36.2(15)
C64' C59' C60' C61' 0.0
N10' C59' C60' C61' 177.4(11)
C59' C60' C61' C62' 0.0
C60' C61' C62' C63' 0.0
C61' C62' C63' C64' 0.0
C62' C63' C64' C59' 0.0
C60' C59' C64' C63' 0.0
N10' C59' C64' C63' -177.5(11)
N2 N1 C1 O1 177.3(3)
C9 N1 C1 O1 -2.3(6)
N2 N1 C1 C2 -2.1(4)
C9 N1 C1 C2 178.3(4)
O1 C1 C2 C3 178.3(4)
N1 C1 C2 C3 -2.4(4)
O1 C1 C2 C6 9.4(6)
N1 C1 C2 C6 -171.3(3)
N1 N2 C3 N3 172.5(3)
N1 N2 C3 C2 -7.5(4)
C4 N3 C3 N2 -158.0(3)
C4 N3 C3 C2 21.9(5)
C1 C2 C3 N2 6.3(4)
C6 C2 C3 N2 176.3(3)
C1 C2 C3 N3 -173.7(3)
C6 C2 C3 N3 -3.7(5)
C3 N3 C4 C15 -174.3(3)
C3 N3 C4 C5 -48.6(4)
N3 C4 C5 C8 -70.8(3)
C15 C4 C5 C8 53.2(4)
N3 C4 C5 C7 -178.9(2)
C15 C4 C5 C7 -54.9(3)
N3 C4 C5 C6 60.4(3)
C15 C4 C5 C6 -175.6(3)
C3 C2 C6 C27 139.2(3)
C1 C2 C6 C27 -53.5(5)
C3 C2 C6 C5 14.3(4)
C1 C2 C6 C5 -178.5(3)
C8 C5 C6 C2 88.2(3)
C7 C5 C6 C2 -158.5(3)
C4 C5 C6 C2 -41.2(3)
C8 C5 C6 C27 -40.9(4)
C7 C5 C6 C27 72.4(3)
C4 C5 C6 C27 -170.3(3)
C21 N4 C7 O2 10.7(6)
N5 N4 C7 O2 -178.6(3)
C21 N4 C7 C5 -166.9(3)
N5 N4 C7 C5 3.8(4)
C8 C5 C7 O2 178.1(3)
C6 C5 C7 O2 55.5(4)
C4 C5 C7 O2 -65.5(4)
C8 C5 C7 N4 -4.2(3)
C6 C5 C7 N4 -126.8(3)
C4 C5 C7 N4 112.2(3)
N4 N5 C8 N6 179.5(3)
N4 N5 C8 C5 -1.6(3)
C7 C5 C8 N5 3.7(3)
C6 C5 C8 N5 123.2(3)
C4 C5 C8 N5 -107.7(3)
C7 C5 C8 N6 -177.5(3)
C6 C5 C8 N6 -58.0(4)
C4 C5 C8 N6 71.1(4)
C1 N1 C9 C10 174.2(4)
N2 N1 C9 C10 -5.4(5)
C1 N1 C9 C14 -8.4(6)
N2 N1 C9 C14 172.0(4)
C14 C9 C10 C11 0.9(6)
N1 C9 C10 C11 178.3(4)
C9 C10 C11 C12 0.3(8)
C10 C11 C12 C13 -0.9(9)
C11 C12 C13 C14 0.3(9)
C12 C13 C14 C9 0.9(9)
C10 C9 C14 C13 -1.4(7)
N1 C9 C14 C13 -178.8(4)
N3 C4 C15 C20 -134.2(4)
C5 C4 C15 C20 102.4(4)
N3 C4 C15 C16 45.8(4)
C5 C4 C15 C16 -77.6(4)
C20 C15 C16 C17 -1.7(6)
C4 C15 C16 C17 178.3(3)
C15 C16 C17 C18 0.7(6)
C16 C17 C18 C19 0.3(7)
C17 C18 C19 C20 -0.4(8)
C16 C15 C20 C19 1.6(6)
C4 C15 C20 C19 -178.4(4)
C18 C19 C20 C15 -0.6(7)
C7 N4 C21 C22 139.0(4)
N5 N4 C21 C22 -31.3(5)
C7 N4 C21 C26 -40.1(6)
N5 N4 C21 C26 149.7(4)
C26 C21 C22 C23 0.5(8)
N4 C21 C22 C23 -178.5(5)
C21 C22 C23 C24 -0.7(9)
C22 C23 C24 C25 0.4(10)
C23 C24 C25 C26 0.0(10)
C22 C21 C26 C25 -0.1(8)
N4 C21 C26 C25 178.9(5)
C24 C25 C26 C21 -0.1(10)
C2 C6 C27 C32 -20.9(4)
C5 C6 C27 C32 103.3(3)
C2 C6 C27 C28 161.7(3)
C5 C6 C27 C28 -74.1(3)
C32 C27 C28 C29 -0.8(5)
C6 C27 C28 C29 176.7(3)
C27 C28 C29 C30 0.0(5)
C28 C29 C30 C31 0.9(5)
C29 C30 C31 C32 -0.9(5)
C30 C31 C32 C27 0.0(5)
C28 C27 C32 C31 0.8(5)
C6 C27 C32 C31 -176.7(3)
N8 N7 C33 O3 -177.3(3)
C41 N7 C33 O3 -28.5(5)
N8 N7 C33 C34 3.0(3)
C41 N7 C33 C34 151.8(3)
O3 C33 C34 C35 -177.2(3)
N7 C33 C34 C35 2.5(3)
O3 C33 C34 C38 -3.9(6)
N7 C33 C34 C38 175.8(3)
C36 N9 C35 C34 -18.6(4)
C36 N9 C35 N8 162.8(3)
C33 C34 C35 N9 173.8(3)
C38 C34 C35 N9 -0.1(5)
C33 C34 C35 N8 -7.4(4)
C38 C34 C35 N8 178.6(3)
N7 N8 C35 N9 -171.9(3)
N7 N8 C35 C34 9.3(3)
C35 N9 C36 C47 173.0(3)
C35 N9 C36 C37 47.6(3)
N9 C36 C37 C39 68.8(3)
C47 C36 C37 C39 -54.9(4)
N9 C36 C37 C40 177.7(3)
C47 C36 C37 C40 54.0(4)
N9 C36 C37 C38 -60.8(3)
C47 C36 C37 C38 175.5(3)
C35 C34 C38 C53 -137.8(3)
C33 C34 C38 C53 49.8(4)
C35 C34 C38 C37 -12.7(4)
C33 C34 C38 C37 174.9(3)
C39 C37 C38 C34 -86.6(3)
C40 C37 C38 C34 160.4(3)
C36 C37 C38 C34 41.8(3)
C39 C37 C38 C53 41.5(4)
C40 C37 C38 C53 -71.5(3)
C36 C37 C38 C53 169.9(3)
N10 N11 C39 N12 177.9(4)
N10 N11 C39 C37 4.3(6)
N10' N11' C39 N12 -172.3(7)
N10' N11' C39 C37 -9.5(12)
C40 C37 C39 N11 -8.2(4)
C38 C37 C39 N11 -127.6(4)
C36 C37 C39 N11 104.6(4)
C40 C37 C39 N11' 15.8(8)
C38 C37 C39 N11' -103.5(8)
C36 C37 C39 N11' 128.6(7)
C40 C37 C39 N12 178.4(3)
C38 C37 C39 N12 59.0(4)
C36 C37 C39 N12 -68.8(4)
N11' N10' C40 O4 174.5(8)
C59' N10' C40 O4 -8.5(16)
N11' N10' C40 C37 12.3(12)
C59' N10' C40 C37 -170.6(11)
C59 N10 C40 O4 -15.7(11)
N11 N10 C40 O4 179.6(4)
C59 N10 C40 C37 157.6(9)
N11 N10 C40 C37 -7.2(5)
C39 C37 C40 O4 -178.0(3)
C38 C37 C40 O4 -56.5(4)
C36 C37 C40 O4 64.9(4)
C39 C37 C40 N10' -16.4(6)
C38 C37 C40 N10' 105.1(6)
C36 C37 C40 N10' -133.5(6)
C39 C37 C40 N10 8.6(4)
C38 C37 C40 N10 130.1(3)
C36 C37 C40 N10 -108.5(3)
N8 N7 C41 C46 -169.1(3)
C33 N7 C41 C46 45.0(5)
N8 N7 C41 C42 10.2(5)
C33 N7 C41 C42 -135.7(4)
C46 C41 C42 C43 -0.3(7)
N7 C41 C42 C43 -179.6(4)
C41 C42 C43 C44 -2.0(9)
C42 C43 C44 C45 2.3(9)
C43 C44 C45 C46 -0.2(8)
C42 C41 C46 C45 2.3(6)
N7 C41 C46 C45 -178.4(4)
C44 C45 C46 C41 -2.1(7)
N9 C36 C47 C52 136.0(3)
C37 C36 C47 C52 -101.1(4)
N9 C36 C47 C48 -44.0(4)
C37 C36 C47 C48 78.8(4)
C52 C47 C48 C49 2.4(5)
C36 C47 C48 C49 -177.6(3)
C47 C48 C49 C50 -1.6(6)
C48 C49 C50 C51 -0.2(7)
C49 C50 C51 C52 1.1(8)
C50 C51 C52 C47 -0.3(8)
C48 C47 C52 C51 -1.4(6)
C36 C47 C52 C51 178.5(4)
C34 C38 C53 C58 -157.6(3)
C37 C38 C53 C58 78.4(4)
C34 C38 C53 C54 25.4(4)
C37 C38 C53 C54 -98.5(4)
C58 C53 C54 C55 -0.9(5)
C38 C53 C54 C55 176.1(3)
C53 C54 C55 C56 0.3(5)
C54 C55 C56 C57 0.3(6)
C55 C56 C57 C58 -0.3(6)
C54 C53 C58 C57 0.8(5)
C38 C53 C58 C57 -176.2(3)
C56 C57 C58 C53 -0.3(5)
